data_7231842
loop_
_publ_author_name
'Huang, Hong'
'Gao, Wei'
'Zhang, Xiu-Mei'
'Zhou, Ai-Mei'
'Liu, Jie-Ping'

_publ_section_title
;
 3D LnIII-MOFs: displaying slow magnetic relaxation and highly sensitive
 luminescence sensing of alkylamines
;
_journal_issue 4
_journal_name_full CrystEngComm
_journal_page_first 694
_journal_paper_doi 10.1039/C8CE01762J
_journal_volume 21
_journal_year 2019
_chemical_formula_sum 'C39 H43 N5 O24 Pr2'
_chemical_formula_weight 1247.60
_space_group_crystal_system orthorhombic
_space_group_IT_number 60
_space_group_name_Hall '-P 2n 2ab'
_space_group_name_H-M_alt 'P b c n'
_symmetry_space_group_name_Hall '-P 2n 2ab'
_symmetry_space_group_name_H-M 'P b c n'
_atom_sites_solution_hydrogens mixed
_audit_creation_method SHELXL-2014/7
_audit_update_record
;
2018-11-08 deposited with the CCDC.
2018-11-21 downloaded from the CCDC.
;
_cell_angle_alpha 90
_cell_angle_beta 90
_cell_angle_gamma 90
_cell_formula_units_Z 4
_cell_length_a 11.978(3)
_cell_length_b 14.504(3)
_cell_length_c 28.647(7)
_cell_measurement_reflns_used 8268
_cell_measurement_temperature 298(2)
_cell_measurement_theta_max 26.14
_cell_measurement_theta_min 2.20
_cell_volume 4977(2)
_computing_cell_refinement 'Bruker SMART'
_computing_data_collection 'Bruker SMART'
_computing_data_reduction 'Bruker SAINT'
_computing_molecular_graphics 'Bruker SHELXTL'
_computing_publication_material 'Bruker SHELXTL'
_computing_structure_refinement 'SHELXL-2014/7 (Sheldrick, 2014)'
_computing_structure_solution 'Bruker SHELXTL'
_diffrn_ambient_temperature 298(2)
_diffrn_measured_fraction_theta_full 0.997
_diffrn_measured_fraction_theta_max 0.997
_diffrn_measurement_device_type 'CCD area detector'
_diffrn_measurement_method 'phi and omega scans'
_diffrn_radiation_type MoK\a
_diffrn_radiation_wavelength 0.71073
_diffrn_reflns_av_R_equivalents 0.0432
_diffrn_reflns_av_unetI/netI 0.0261
_diffrn_reflns_Laue_measured_fraction_full 0.997
_diffrn_reflns_Laue_measured_fraction_max 0.997
_diffrn_reflns_limit_h_max 14
_diffrn_reflns_limit_h_min -12
_diffrn_reflns_limit_k_max 17
_diffrn_reflns_limit_k_min -17
_diffrn_reflns_limit_l_max 33
_diffrn_reflns_limit_l_min -34
_diffrn_reflns_number 33475
_diffrn_reflns_point_group_measured_fraction_full 0.997
_diffrn_reflns_point_group_measured_fraction_max 0.997
_diffrn_reflns_theta_full 25.000
_diffrn_reflns_theta_max 25.000
_diffrn_reflns_theta_min 2.205
_diffrn_source 'fine-focus sealed tube'
_exptl_absorpt_coefficient_mu 2.022
_exptl_absorpt_correction_T_max 0.856
_exptl_absorpt_correction_T_min 0.824
_exptl_absorpt_correction_type multi-scan
_exptl_crystal_colour green
_exptl_crystal_density_diffrn 1.665
_exptl_crystal_density_method 'not measured'
_exptl_crystal_description block
_exptl_crystal_F_000 2488
_exptl_crystal_size_max 0.100
_exptl_crystal_size_mid 0.100
_exptl_crystal_size_min 0.080
_refine_diff_density_max 0.883
_refine_diff_density_min -2.257
_refine_diff_density_rms 0.158
_refine_ls_extinction_method none
_refine_ls_goodness_of_fit_ref 1.050
_refine_ls_hydrogen_treatment mixed
_refine_ls_matrix_type full
_refine_ls_number_parameters 295
_refine_ls_number_reflns 4379
_refine_ls_number_restraints 530
_refine_ls_restrained_S_all 1.040
_refine_ls_R_factor_all 0.0556
_refine_ls_R_factor_gt 0.0457
_refine_ls_shift/su_max 0.000
_refine_ls_shift/su_mean 0.000
_refine_ls_structure_factor_coef Fsqd
_refine_ls_weighting_details 'w=1/[\s^2^(Fo^2^)+(0.1043P)^2^+8.8879P] where P=(Fo^2^+2Fc^2^)/3'
_refine_ls_weighting_scheme calc
_refine_ls_wR_factor_gt 0.1448
_refine_ls_wR_factor_ref 0.1545
_reflns_Friedel_coverage 0.000
_reflns_number_gt 3536
_reflns_number_total 4379
_reflns_threshold_expression 'I > 2\s(I)'
_cod_data_source_file c8ce01762j2.cif
_cod_data_source_block s
_cod_depositor_comments 'Adding full bibliography for 7231842--7231843.cif.'
_cod_database_code 7231842
_shelx_shelxl_version_number 2014/7
_shelx_space_group_comment
;
The symmetry employed for this shelxl refinement is uniquely defined
by the following loop, which should always be used as a source of
symmetry information in preference to the above space-group names.
They are only intended as comments.
;
_shelx_estimated_absorpt_t_min 0.823
_shelx_estimated_absorpt_t_max 0.855

loop_
_space_group_symop_operation_xyz
'x, y, z'
'-x+1/2, -y+1/2, z+1/2'
'-x, y, -z+1/2'
'x+1/2, -y+1/2, -z'
'-x, -y, -z'
'x-1/2, y-1/2, -z-1/2'
'x, -y, z-1/2'
'-x-1/2, y-1/2, z'

loop_
_atom_site_label
_atom_site_type_symbol
_atom_site_fract_x
_atom_site_fract_y
_atom_site_fract_z
_atom_site_U_iso_or_equiv
_atom_site_adp_type
_atom_site_occupancy
_atom_site_site_symmetry_order
_atom_site_calc_flag
_atom_site_refinement_flags_posn
_atom_site_refinement_flags_adp
Pr1 Pr 0.89823(3) 0.03947(2) 0.43116(2) 0.02615(17) Uani 1 1 d . U
O1 O 1.0566(4) 0.0983(3) 0.38071(14) 0.0413(10) Uani 1 1 d . U
O2 O 1.0521(4) 0.1519(3) 0.45276(13) 0.0352(9) Uani 1 1 d . U
O3 O 1.3201(4) 0.3878(4) 0.50087(17) 0.0591(14) Uani 1 1 d . U
O4 O 1.4450(5) 0.4457(3) 0.45441(19) 0.0538(13) Uani 1 1 d . U
O5 O 1.3445(5) 0.2932(3) 0.11592(16) 0.0600(14) Uani 1 1 d . U
O6 O 1.3842(4) 0.4377(3) 0.13288(16) 0.0499(13) Uani 1 1 d . U
O7 O 1.3118(9) 0.0788(5) 0.2536(3) 0.128(4) Uani 1 1 d . U
O8 O 1.4191(6) 0.1212(4) 0.3077(2) 0.0821(19) Uani 1 1 d . U
O9 O 0.8243(4) -0.1087(3) 0.46805(16) 0.0490(12) Uani 1 1 d D U
H9A H 0.877(5) -0.134(6) 0.483(3) 0.073 Uiso 1 1 d D U
O10 O 0.8424(5) 0.1854(5) 0.3907(3) 0.091(2) Uani 1 1 d D U
H10B H 0.783(6) 0.213(7) 0.382(4) 0.136 Uiso 1 1 d D U
O11 O 0.6977(6) 0.0412(5) 0.4166(3) 0.087(2) Uani 1 1 d . U
N1 N 1.3577(7) 0.1379(4) 0.2754(2) 0.0606(17) Uani 1 1 d . U
N2 N 0.5154(11) 0.0313(10) 0.4190(6) 0.164(5) Uani 1 1 d . U
C1 C 1.0939(5) 0.1508(4) 0.4116(2) 0.0349(6) Uani 1 1 d . U
C2 C 1.1868(5) 0.2173(4) 0.4004(2) 0.0350(5) Uani 1 1 d . U
C3 C 1.2333(5) 0.2715(4) 0.4348(2) 0.0349(6) Uani 1 1 d . U
H3A H 1.2098 0.2652 0.4656 0.042 Uiso 1 1 calc R U
C4 C 1.3154(5) 0.3355(4) 0.4235(2) 0.0352(5) Uani 1 1 d . U
C5 C 1.3495(5) 0.3443(4) 0.3775(2) 0.0356(5) Uani 1 1 d . U
H5A H 1.4044 0.3870 0.3698 0.043 Uiso 1 1 calc R U
C6 C 1.3025(5) 0.2898(4) 0.3427(2) 0.0356(5) Uani 1 1 d . U
C7 C 1.2233(5) 0.2264(4) 0.3549(2) 0.0356(5) Uani 1 1 d . U
H7A H 1.1933 0.1884 0.3319 0.043 Uiso 1 1 calc R U
C8 C 1.3644(5) 0.3942(4) 0.4619(2) 0.0355(7) Uani 1 1 d . U
C9 C 1.3314(5) 0.3045(4) 0.2924(2) 0.0363(5) Uani 1 1 d . U
C10 C 1.3317(5) 0.3943(4) 0.2742(2) 0.0372(5) Uani 1 1 d . U
H10A H 1.3228 0.4441 0.2943 0.045 Uiso 1 1 calc R U
C11 C 1.3452(5) 0.4103(4) 0.2264(2) 0.0374(6) Uani 1 1 d . U
H11A H 1.3485 0.4704 0.2152 0.045 Uiso 1 1 calc R U
C12 C 1.3535(6) 0.3370(4) 0.1956(2) 0.0371(6) Uani 1 1 d . U
C13 C 1.3546(5) 0.2482(4) 0.2123(2) 0.0375(6) Uani 1 1 d . U
H13A H 1.3618 0.1986 0.1919 0.045 Uiso 1 1 calc R U
C14 C 1.3448(5) 0.2338(4) 0.2601(2) 0.0367(5) Uani 1 1 d . U
C15 C 1.3608(6) 0.3562(4) 0.1437(2) 0.0376(6) Uani 1 1 d . U
C16 C 0.6094(17) 0.0153(17) 0.4136(9) 0.168(3) Uani 1 1 d . U
C17 C 0.4934(15) 0.1296(11) 0.4311(6) 0.168(3) Uani 1 1 d . U
H17A H 0.4146 0.1387 0.4351 0.253 Uiso 1 1 calc DR U
H17B H 0.5315 0.1448 0.4596 0.253 Uiso 1 1 calc R U
H17C H 0.5200 0.1685 0.4064 0.253 Uiso 1 1 calc R U
C18 C 0.4099(14) -0.0278(11) 0.4184(8) 0.168(3) Uani 1 1 d . U
H18A H 0.3460 0.0104 0.4244 0.253 Uiso 1 1 calc DR U
H18B H 0.4021 -0.0565 0.3884 0.253 Uiso 1 1 calc R U
H18C H 0.4152 -0.0745 0.4421 0.253 Uiso 1 1 calc R U

loop_
_atom_site_aniso_label
_atom_site_aniso_U_11
_atom_site_aniso_U_22
_atom_site_aniso_U_33
_atom_site_aniso_U_23
_atom_site_aniso_U_13
_atom_site_aniso_U_12
Pr1 0.0270(2) 0.0295(2) 0.0219(2) -0.00533(11) 0.00215(12) -0.00394(12)
O1 0.046(2) 0.053(3) 0.025(2) -0.0079(18) 0.0021(19) -0.025(2)
O2 0.041(2) 0.046(2) 0.0188(19) -0.0011(17) 0.0025(18) -0.0130(19)
O3 0.066(3) 0.074(3) 0.037(3) -0.020(2) -0.011(2) -0.023(3)
O4 0.055(3) 0.043(3) 0.064(3) 0.002(2) -0.019(3) -0.016(2)
O5 0.097(4) 0.052(3) 0.031(2) -0.002(2) 0.006(3) -0.023(3)
O6 0.073(4) 0.050(3) 0.027(3) 0.012(2) -0.001(2) -0.017(2)
O7 0.228(10) 0.053(3) 0.104(6) 0.014(4) -0.048(6) -0.051(5)
O8 0.111(5) 0.071(4) 0.065(4) 0.027(3) -0.001(3) 0.012(3)
O9 0.059(3) 0.052(3) 0.036(3) 0.013(2) -0.004(2) -0.022(2)
O10 0.059(4) 0.094(5) 0.120(6) 0.065(4) 0.001(4) 0.023(3)
O11 0.042(3) 0.121(6) 0.099(5) 0.010(4) -0.023(3) -0.012(3)
N1 0.094(5) 0.044(3) 0.044(4) 0.009(3) 0.009(3) -0.013(3)
N2 0.062(5) 0.155(8) 0.274(15) 0.086(9) 0.007(8) 0.004(6)
C1 0.0393(13) 0.0383(12) 0.0270(12) 0.0036(11) -0.0024(11) -0.0079(11)
C2 0.0396(12) 0.0381(11) 0.0271(11) 0.0035(9) -0.0026(10) -0.0082(10)
C3 0.0391(12) 0.0383(11) 0.0273(11) 0.0038(10) -0.0027(10) -0.0078(10)
C4 0.0396(12) 0.0384(11) 0.0276(11) 0.0037(9) -0.0030(10) -0.0077(10)
C5 0.0400(11) 0.0389(11) 0.0279(10) 0.0042(9) -0.0021(9) -0.0079(9)
C6 0.0402(11) 0.0390(10) 0.0276(10) 0.0043(9) -0.0015(9) -0.0079(9)
C7 0.0402(11) 0.0390(11) 0.0275(10) 0.0034(9) -0.0020(9) -0.0081(9)
C8 0.0395(13) 0.0383(13) 0.0287(13) 0.0031(12) -0.0042(12) -0.0069(12)
C9 0.0408(11) 0.0397(10) 0.0282(10) 0.0042(9) -0.0015(9) -0.0080(9)
C10 0.0422(11) 0.0405(11) 0.0290(11) 0.0044(9) -0.0005(9) -0.0075(10)
C11 0.0426(12) 0.0405(11) 0.0292(11) 0.0050(10) -0.0004(10) -0.0077(10)
C12 0.0418(13) 0.0406(12) 0.0289(12) 0.0050(10) -0.0007(11) -0.0079(11)
C13 0.0429(13) 0.0407(12) 0.0290(12) 0.0043(10) -0.0001(11) -0.0076(11)
C14 0.0415(11) 0.0400(11) 0.0285(11) 0.0045(9) -0.0008(9) -0.0078(10)
C15 0.0425(13) 0.0412(12) 0.0290(12) 0.0046(11) -0.0002(11) -0.0078(11)
C16 0.122(4) 0.185(4) 0.198(5) 0.011(4) -0.005(4) -0.019(4)
C17 0.122(4) 0.185(4) 0.198(5) 0.011(4) -0.005(4) -0.019(4)
C18 0.122(4) 0.185(4) 0.198(5) 0.011(4) -0.005(4) -0.020(4)

loop_
_atom_type_symbol
_atom_type_description
_atom_type_scat_dispersion_real
_atom_type_scat_dispersion_imag
_atom_type_scat_source
C C 0.0033 0.0016 'International Tables Vol C Tables 4.2.6.8 and 6.1.1.4'
H H 0.0000 0.0000 'International Tables Vol C Tables 4.2.6.8 and 6.1.1.4'
N N 0.0061 0.0033 'International Tables Vol C Tables 4.2.6.8 and 6.1.1.4'
O O 0.0106 0.0060 'International Tables Vol C Tables 4.2.6.8 and 6.1.1.4'
Pr Pr -0.2180 2.8214 'International Tables Vol C Tables 4.2.6.8 and 6.1.1.4'

loop_
_geom_angle_atom_site_label_1
_geom_angle_atom_site_label_2
_geom_angle_atom_site_label_3
_geom_angle
_geom_angle_site_symmetry_1
_geom_angle_site_symmetry_3
O6 Pr1 O3 151.17(18) 6_556 4_456
O6 Pr1 O4 85.27(18) 6_556 8_855
O3 Pr1 O4 109.07(18) 4_456 8_855
O6 Pr1 O11 78.7(2) 6_556 .
O3 Pr1 O11 75.6(2) 4_456 .
O4 Pr1 O11 145.1(2) 8_855 .
O6 Pr1 O10 98.6(2) 6_556 .
O3 Pr1 O10 84.3(2) 4_456 .
O4 Pr1 O10 144.29(19) 8_855 .
O11 Pr1 O10 69.4(2) . .
O6 Pr1 O1 79.65(15) 6_556 .
O3 Pr1 O1 127.30(17) 4_456 .
O4 Pr1 O1 76.35(16) 8_855 .
O11 Pr1 O1 129.6(2) . .
O10 Pr1 O1 69.59(19) . .
O6 Pr1 O2 130.03(15) 6_556 .
O3 Pr1 O2 78.65(17) 4_456 .
O4 Pr1 O2 74.30(17) 8_855 .
O11 Pr1 O2 138.6(2) . .
O10 Pr1 O2 76.3(2) . .
O1 Pr1 O2 51.60(12) . .
O6 Pr1 O9 76.73(16) 6_556 .
O3 Pr1 O9 84.21(18) 4_456 .
O4 Pr1 O9 71.43(17) 8_855 .
O11 Pr1 O9 74.8(2) . .
O10 Pr1 O9 144.13(19) . .
O1 Pr1 O9 141.19(16) . .
O2 Pr1 O9 133.78(14) . .
O6 Pr1 C1 104.81(18) 6_556 .
O3 Pr1 C1 103.10(19) 4_456 .
O4 Pr1 C1 74.82(18) 8_855 .
O11 Pr1 C1 139.2(2) . .
O10 Pr1 C1 69.9(2) . .
O1 Pr1 C1 25.47(15) . .
O2 Pr1 C1 26.17(16) . .
O9 Pr1 C1 145.98(17) . .
C1 O1 Pr1 93.9(4) . .
C1 O2 Pr1 93.0(3) . .
C8 O3 Pr1 122.0(4) . 4_556
C8 O4 Pr1 173.6(5) . 8_865
C15 O6 Pr1 142.9(4) . 6_666
Pr1 O9 H9A 108(6) . .
Pr1 O10 H10B 138(8) . .
C16 O11 Pr1 159.3(14) . .
O7 N1 O8 122.5(7) . .
O7 N1 C14 118.5(7) . .
O8 N1 C14 118.9(7) . .
C16 N2 C17 113.2(19) . .
C16 N2 C18 133.6(19) . .
C17 N2 C18 113.2(12) . .
O1 C1 O2 121.3(5) . .
O1 C1 C2 120.2(5) . .
O2 C1 C2 118.5(5) . .
O1 C1 Pr1 60.6(3) . .
O2 C1 Pr1 60.9(3) . .
C2 C1 Pr1 173.7(4) . .
C3 C2 C7 119.5(6) . .
C3 C2 C1 120.8(5) . .
C7 C2 C1 119.7(5) . .
C2 C3 C4 120.1(6) . .
C2 C3 H3A 120.0 . .
C4 C3 H3A 120.0 . .
C5 C4 C3 119.4(5) . .
C5 C4 C8 121.8(5) . .
C3 C4 C8 118.8(5) . .
C4 C5 C6 120.7(6) . .
C4 C5 H5A 119.7 . .
C6 C5 H5A 119.7 . .
C7 C6 C5 118.8(5) . .
C7 C6 C9 120.1(5) . .
C5 C6 C9 120.9(5) . .
C6 C7 C2 121.6(6) . .
C6 C7 H7A 119.2 . .
C2 C7 H7A 119.2 . .
O4 C8 O3 122.2(6) . .
O4 C8 C4 121.1(6) . .
O3 C8 C4 116.6(6) . .
C14 C9 C10 116.0(5) . .
C14 C9 C6 124.1(5) . .
C10 C9 C6 119.4(5) . .
C11 C10 C9 121.2(6) . .
C11 C10 H10A 119.4 . .
C9 C10 H10A 119.4 . .
C12 C11 C10 120.2(6) . .
C12 C11 H11A 119.9 . .
C10 C11 H11A 119.9 . .
C13 C12 C11 120.0(6) . .
C13 C12 C15 120.8(6) . .
C11 C12 C15 119.2(5) . .
C12 C13 C14 118.8(6) . .
C12 C13 H13A 120.6 . .
C14 C13 H13A 120.6 . .
C9 C14 C13 123.6(6) . .
C9 C14 N1 120.9(5) . .
C13 C14 N1 115.3(6) . .
O5 C15 O6 125.2(6) . .
O5 C15 C12 119.4(6) . .
O6 C15 C12 115.4(6) . .
O11 C16 N2 147(3) . .
N2 C17 H17A 109.5 . .
N2 C17 H17B 109.5 . .
H17A C17 H17B 109.5 . .
N2 C17 H17C 109.5 . .
H17A C17 H17C 109.5 . .
H17B C17 H17C 109.5 . .
N2 C18 H18A 109.5 . .
N2 C18 H18B 109.5 . .
H18A C18 H18B 109.5 . .
N2 C18 H18C 109.5 . .
H18A C18 H18C 109.5 . .
H18B C18 H18C 109.5 . .

loop_
_geom_bond_atom_site_label_1
_geom_bond_atom_site_label_2
_geom_bond_distance
_geom_bond_site_symmetry_2
Pr1 O6 2.361(4) 6_556
Pr1 O3 2.404(4) 4_456
Pr1 O4 2.413(5) 8_855
Pr1 O11 2.438(6) .
Pr1 O10 2.505(5) .
Pr1 O1 2.533(4) .
Pr1 O2 2.537(4) .
Pr1 O9 2.554(4) .
Pr1 C1 2.901(6) .
O1 C1 1.251(7) .
O2 C1 1.281(7) .
O3 C8 1.240(8) .
O3 Pr1 2.404(4) 4_556
O4 C8 1.240(8) .
O4 Pr1 2.413(5) 8_865
O5 C15 1.227(8) .
O6 C15 1.254(8) .
O6 Pr1 2.361(4) 6_666
O7 N1 1.194(9) .
O8 N1 1.207(9) .
O9 H9A 0.846(10) .
O10 H10B 0.851(10) .
O11 C16 1.13(2) .
N1 C14 1.466(8) .
N2 C16 1.16(2) .
N2 C17 1.490(17) .
N2 C18 1.528(18) .
C1 C2 1.507(8) .
C2 C3 1.378(8) .
C2 C7 1.383(8) .
C3 C4 1.391(8) .
C3 H3A 0.9300 .
C4 C5 1.386(8) .
C4 C8 1.509(8) .
C5 C6 1.390(8) .
C5 H5A 0.9300 .
C6 C7 1.366(8) .
C6 C9 1.498(8) .
C7 H7A 0.9300 .
C9 C14 1.391(9) .
C9 C10 1.402(8) .
C10 C11 1.401(8) .
C10 H10A 0.9300 .
C11 C12 1.384(9) .
C11 H11A 0.9300 .
C12 C13 1.374(8) .
C12 C15 1.516(8) .
C13 C14 1.392(8) .
C13 H13A 0.9300 .
C17 H17A 0.9600 .
C17 H17B 0.9600 .
C17 H17C 0.9600 .
C18 H18A 0.9600 .
C18 H18B 0.9600 .
C18 H18C 0.9600 .
